data_4080389
loop_
_publ_author_name
'Brun, Sandra'
'Torres, \'Oscar'
'Pla-Quintana, Anna'
'Roglans, Anna'
'Goddard, Richard'
'P\"orschke, Klaus-Richard'

_publ_section_title
;
 Nickel(0) Complexes of Acyclic Polyunsaturated Aza Ligands
;
_journal_issue 6
_journal_name_full Organometallics
_journal_page_first 1710
_journal_paper_doi 10.1021/om301160m
_journal_volume 32
_journal_year 2013
_chemical_compound_source tetrahydrofuran
_chemical_formula_moiety 'C32 H40 N2 Ni2 O4 S2'
_chemical_formula_sum 'C32 H40 N2 Ni2 O4 S2'
_chemical_formula_weight 698.20
_chemical_name_systematic
;
 N,N'-bis(4-tolylsulfonyl)-
 4,9-diazadodeca-1,11-diene-6-yne-dinickel-cycloocta-1,4-diene
;
_space_group_IT_number 19
_symmetry_cell_setting orthorhombic
_symmetry_Int_Tables_number 19
_symmetry_space_group_name_Hall 'P 2ac 2ab'
_symmetry_space_group_name_H-M 'P 21 21 21'
_atom_sites_solution_hydrogens geom
_atom_sites_solution_primary direct
_atom_sites_solution_secondary difmap
_audit_block_code CHS-CD-137-00
_audit_creation_date 2012-08-15
_cell_angle_alpha 90.00
_cell_angle_beta 90.00
_cell_angle_gamma 90.00
_cell_formula_units_Z 4
_cell_length_a 11.0276(14)
_cell_length_b 16.379(2)
_cell_length_c 17.013(2)
_cell_measurement_reflns_used 9880
_cell_measurement_temperature 100
_cell_measurement_theta_max 34.9779
_cell_measurement_theta_min 2.2264
_cell_volume 3072.9(7)
_computing_cell_refinement 'SAINT software (Bruker AXS, 2004)'
_computing_data_collection 'APEX2 (Bruker AXS, 2008)'
_computing_data_reduction 'SAINT software (Bruker AXS, 2004)'
_computing_molecular_graphics 'DIAMOND (Crystal Impact GbR, 2005)'
_computing_publication_material
;
O. V. Dolomanov, L. J. Bourhis, R. J. Gildea, J. A. K. Howard and H. Puschmann,
OLEX2: a complete structure solution, refinement and analysis program.
J. Appl. Cryst. (2009). 42, 339-341.
;
_computing_structure_refinement 'SHELXL-97 (G. M. Sheldrick, 2008)'
_computing_structure_solution 'SHELXS-97 (G. M. Sheldrick, 2008)'
_diffrn_ambient_temperature 100
_diffrn_detector_area_resol_mean 66.67
_diffrn_measured_fraction_theta_full 0.999
_diffrn_measured_fraction_theta_max 0.995
_diffrn_measurement_device_type 'Bruker-AXS Kappa Mach3 APEX-II'
_diffrn_measurement_method 'CCD \f- and \w-scans'
_diffrn_radiation_monochromator 'Incoatec Helios mirrors'
_diffrn_radiation_source '0.2 x 2mm^2^ focus rotating anode'
_diffrn_radiation_type Mo-K\a
_diffrn_radiation_wavelength 0.71073
_diffrn_reflns_av_R_equivalents 0.0502
_diffrn_reflns_av_sigmaI/netI 0.0327
_diffrn_reflns_limit_h_max 18
_diffrn_reflns_limit_h_min -18
_diffrn_reflns_limit_k_max 27
_diffrn_reflns_limit_k_min -26
_diffrn_reflns_limit_l_max 28
_diffrn_reflns_limit_l_min -28
_diffrn_reflns_number 118667
_diffrn_reflns_theta_full 27.50
_diffrn_reflns_theta_max 36.40
_diffrn_reflns_theta_min 1.73
_exptl_absorpt_coefficient_mu 1.401
_exptl_absorpt_correction_T_max 0.94863
_exptl_absorpt_correction_T_min 0.81013
_exptl_absorpt_correction_type gaussian
_exptl_absorpt_process_details 'SADABS (Bruker AXS, 2008)'
_exptl_crystal_colour orange-yellow
_exptl_crystal_density_diffrn 1.509
_exptl_crystal_description plate
_exptl_crystal_F_000 1464
_exptl_crystal_size_max 0.134
_exptl_crystal_size_mid 0.128
_exptl_crystal_size_min 0.040
_refine_diff_density_max 1.640
_refine_diff_density_min -1.021
_refine_diff_density_rms 0.116
_refine_ls_abs_structure_details 'Flack H D (1983), Acta Cryst. A39, 876-881'
_refine_ls_abs_structure_Flack 0.006(10)
_refine_ls_extinction_method none
_refine_ls_goodness_of_fit_ref 1.167
_refine_ls_hydrogen_treatment constr
_refine_ls_matrix_type full
_refine_ls_number_parameters 391
_refine_ls_number_reflns 14840
_refine_ls_number_restraints 0
_refine_ls_restrained_S_all 1.167
_refine_ls_R_factor_all 0.0523
_refine_ls_R_factor_gt 0.0486
_refine_ls_shift/su_max 0.001
_refine_ls_shift/su_mean 0.000
_refine_ls_structure_factor_coef Fsqd
_refine_ls_weighting_details 'calc w=1/[\s^2^(Fo^2^)+(0.0379P)^2^+4.9419P] where P=(Fo^2^+2Fc^2^)/3'
_refine_ls_weighting_scheme calc
_refine_ls_wR_factor_gt 0.1204
_refine_ls_wR_factor_ref 0.1219
_reflns_number_gt 13946
_reflns_number_total 14840
_reflns_threshold_expression >2sigma(I)
_cod_data_source_file om301160m_si_002.cif
_cod_data_source_block 4
_cod_original_sg_symbol_Hall 'p 2ac 2ab'
_cod_original_sg_symbol_H-M 'p 21 21 21'
_cod_database_code 4080389

loop_
_symmetry_equiv_pos_as_xyz
'x, y, z'
'-x+1/2, -y, z+1/2'
'x+1/2, -y+1/2, -z'
'-x, y+1/2, -z+1/2'

loop_
_atom_site_label
_atom_site_type_symbol
_atom_site_fract_x
_atom_site_fract_y
_atom_site_fract_z
_atom_site_U_iso_or_equiv
_atom_site_adp_type
_atom_site_occupancy
_atom_site_symmetry_multiplicity
_atom_site_calc_flag
_atom_site_refinement_flags
_atom_site_disorder_assembly
_atom_site_disorder_group
Ni1 Ni 0.56466(3) 0.75086(2) 0.147832(17) 0.01514(5) Uani 1 1 d . . .
Ni2 Ni 0.47146(3) 0.903509(19) 0.172320(17) 0.01465(5) Uani 1 1 d . B .
S1 S 0.09960(6) 0.70260(4) 0.15775(4) 0.02044(11) Uani 1 1 d . . .
S2 S 0.76344(6) 0.85189(4) 0.40390(4) 0.01974(11) Uani 1 1 d . . .
O1 O 0.04584(19) 0.77509(12) 0.19099(14) 0.0268(4) Uani 1 1 d . . .
O2 O 0.0605(2) 0.67238(14) 0.08285(13) 0.0278(4) Uani 1 1 d . . .
O3 O 0.6857(2) 0.91086(14) 0.44066(12) 0.0262(4) Uani 1 1 d . . .
O4 O 0.8881(2) 0.87132(14) 0.38826(13) 0.0264(4) Uani 1 1 d . . .
N1 N 0.24559(19) 0.72214(13) 0.14972(14) 0.0187(3) Uani 1 1 d . . .
N2 N 0.70081(19) 0.82864(13) 0.31982(12) 0.0173(3) Uani 1 1 d . . .
C1 C 0.5416(3) 0.66708(17) 0.06097(15) 0.0229(5) Uani 1 1 d . . .
H1B H 0.5820 0.6783 0.0115 0.027 Uiso 1 1 calc R . .
H1A H 0.5458 0.6102 0.0765 0.027 Uiso 1 1 calc R . .
C2 C 0.4320(3) 0.70600(16) 0.07313(14) 0.0199(4) Uani 1 1 d . . .
H2 H 0.4105 0.7440 0.0309 0.024 Uiso 1 1 calc R . .
C3 C 0.3236(2) 0.66328(15) 0.10829(15) 0.0191(4) Uani 1 1 d . . .
H3A H 0.2776 0.6367 0.0670 0.023 Uiso 1 1 calc R . .
H3B H 0.3509 0.6216 0.1448 0.023 Uiso 1 1 calc R . .
C4 C 0.3029(2) 0.75460(16) 0.22102(14) 0.0178(4) Uani 1 1 d . . .
H4A H 0.3185 0.7102 0.2574 0.021 Uiso 1 1 calc R . .
H4B H 0.2481 0.7928 0.2463 0.021 Uiso 1 1 calc R . .
C5 C 0.4187(2) 0.79662(15) 0.20212(13) 0.0156(4) Uani 1 1 d . . .
C6 C 0.5176(2) 0.81829(13) 0.24162(13) 0.0144(3) Uani 1 1 d . . .
C7 C 0.5697(2) 0.81251(14) 0.32201(13) 0.0158(3) Uani 1 1 d . . .
H7B H 0.5304 0.8518 0.3562 0.019 Uiso 1 1 calc R . .
H7A H 0.5553 0.7584 0.3432 0.019 Uiso 1 1 calc R . .
C8 C 0.7687(2) 0.77267(16) 0.26816(14) 0.0187(4) Uani 1 1 d . . .
H8A H 0.7512 0.7167 0.2829 0.022 Uiso 1 1 calc R . .
H8B H 0.8550 0.7818 0.2748 0.022 Uiso 1 1 calc R . .
C9 C 0.7348(2) 0.78582(16) 0.18359(14) 0.0190(4) Uani 1 1 d . . .
H9 H 0.7597 0.8392 0.1631 0.023 Uiso 1 1 calc R . .
C10 C 0.7423(2) 0.7233(2) 0.12830(16) 0.0246(5) Uani 1 1 d . . .
H10A H 0.7701 0.6707 0.1473 0.030 Uiso 1 1 calc R . .
H10B H 0.7748 0.7378 0.0772 0.030 Uiso 1 1 calc R . .
C11 C 0.0821(2) 0.62462(15) 0.22763(16) 0.0189(4) Uani 1 1 d . . .
C12 C 0.0641(3) 0.54375(16) 0.20565(16) 0.0246(5) Uani 1 1 d . . .
H12 H 0.0600 0.5297 0.1528 0.029 Uiso 1 1 calc R . .
C13 C 0.0521(3) 0.48385(15) 0.26345(16) 0.0242(5) Uani 1 1 d . . .
H13 H 0.0381 0.4300 0.2488 0.029 Uiso 1 1 calc R . .
C14 C 0.0608(3) 0.50358(14) 0.34244(15) 0.0203(4) Uani 1 1 d . . .
C15 C 0.0864(3) 0.58401(17) 0.36416(16) 0.0263(5) Uani 1 1 d . . .
H15 H 0.0987 0.5967 0.4168 0.032 Uiso 1 1 calc R . .
C16 C 0.0937(3) 0.64500(17) 0.30789(16) 0.0243(5) Uani 1 1 d . . .
H16 H 0.1063 0.6989 0.3229 0.029 Uiso 1 1 calc R . .
C17 C 0.0471(3) 0.44081(17) 0.40626(18) 0.0288(6) Uani 1 1 d . . .
H17B H -0.0357 0.4394 0.4236 0.043 Uiso 1 1 calc R . .
H17C H 0.0987 0.4548 0.4497 0.043 Uiso 1 1 calc R . .
H17A H 0.0697 0.3881 0.3863 0.043 Uiso 1 1 calc R . .
C18 C 0.7626(2) 0.76283(16) 0.46254(14) 0.0202(4) Uani 1 1 d . . .
C19 C 0.8553(3) 0.7058(2) 0.45654(19) 0.0297(6) Uani 1 1 d . . .
H19 H 0.9176 0.7135 0.4204 0.036 Uiso 1 1 calc R . .
C20 C 0.8551(3) 0.6376(2) 0.5042(2) 0.0333(7) Uani 1 1 d . . .
H20 H 0.9186 0.6005 0.5005 0.040 Uiso 1 1 calc R . .
C21 C 0.7633(3) 0.6232(2) 0.55690(18) 0.0270(5) Uani 1 1 d . . .
C22 C 0.6647(3) 0.6760(2) 0.5580(2) 0.0292(6) Uani 1 1 d . . .
H22 H 0.5988 0.6648 0.5904 0.035 Uiso 1 1 calc R . .
C23 C 0.6638(3) 0.7456(2) 0.51079(19) 0.0283(5) Uani 1 1 d . . .
H23 H 0.5973 0.7805 0.5116 0.034 Uiso 1 1 calc R . .
C24 C 0.7647(4) 0.5493(3) 0.6093(3) 0.0441(9) Uani 1 1 d . . .
H24B H 0.7016 0.5540 0.6479 0.066 Uiso 1 1 calc R . .
H24C H 0.8418 0.5456 0.6352 0.066 Uiso 1 1 calc R . .
H24A H 0.7517 0.5012 0.5782 0.066 Uiso 1 1 calc R . .
C25 C 0.5996(3) 1.00061(19) 0.16502(18) 0.0270(5) Uani 1 1 d . . .
H25 H 0.6823 0.9869 0.1815 0.032 Uiso 1 1 calc R . .
C26 C 0.5188(3) 1.01364(15) 0.22490(16) 0.0225(5) Uani 1 1 d . B .
H26 H 0.5536 1.0081 0.2776 0.027 Uiso 1 1 calc R . .
C27 C 0.4081(4) 1.0680(2) 0.2209(3) 0.0412(9) Uani 1 1 d . . .
H27A H 0.3617 1.0595 0.2687 0.049 Uiso 1 1 calc R A 1
H27B H 0.4358 1.1242 0.2215 0.049 Uiso 1 1 calc R A 1
C28A C 0.3277(5) 1.0588(4) 0.1563(4) 0.0216(14) Uani 0.56(2) 1 d P B 1
H28B H 0.3518 1.0959 0.1147 0.026 Uiso 0.56(2) 1 calc PR B 1
H28A H 0.2464 1.0737 0.1728 0.026 Uiso 0.56(2) 1 calc PR B 1
C28B C 0.2941(10) 1.0287(8) 0.1752(6) 0.032(3) Uani 0.44(2) 1 d P B 2
H28C H 0.2378 1.0067 0.2136 0.038 Uiso 0.44(2) 1 calc PR B 2
H28D H 0.2525 1.0716 0.1466 0.038 Uiso 0.44(2) 1 calc PR B 2
C29 C 0.3259(3) 0.9664(2) 0.12217(19) 0.0325(7) Uani 1 1 d . . .
H29 H 0.2474 0.9383 0.1207 0.039 Uiso 1 1 calc R B 1
C30 C 0.4067(3) 0.94815(17) 0.06440(15) 0.0235(5) Uani 1 1 d . B .
H30 H 0.3791 0.9055 0.0281 0.028 Uiso 1 1 calc R . .
C31 C 0.5025(5) 1.0031(3) 0.0311(2) 0.0533(13) Uani 1 1 d . . .
H31A H 0.5486 0.9718 -0.0070 0.064 Uiso 1 1 calc R B .
H31B H 0.4619 1.0464 0.0024 0.064 Uiso 1 1 calc R . .
C32 C 0.5890(5) 1.0413(4) 0.0853(2) 0.0569(14) Uani 1 1 d . B .
H32B H 0.5652 1.0977 0.0931 0.068 Uiso 1 1 calc R . .
H32A H 0.6683 1.0414 0.0607 0.068 Uiso 1 1 calc R . .

loop_
_atom_site_aniso_label
_atom_site_aniso_U_11
_atom_site_aniso_U_22
_atom_site_aniso_U_33
_atom_site_aniso_U_23
_atom_site_aniso_U_13
_atom_site_aniso_U_12
Ni1 0.01462(11) 0.01931(12) 0.01148(10) -0.00211(10) 0.00091(9) -0.00150(11)
Ni2 0.01481(12) 0.01562(11) 0.01352(11) 0.00144(10) -0.00072(10) -0.00096(10)
S1 0.0153(2) 0.0188(2) 0.0272(3) 0.0051(2) -0.0029(2) -0.00229(19)
S2 0.0227(3) 0.0206(2) 0.0159(2) -0.00305(19) -0.0049(2) -0.0008(2)
O1 0.0177(9) 0.0207(8) 0.0422(12) 0.0052(8) 0.0021(8) 0.0036(7)
O2 0.0253(10) 0.0310(10) 0.0272(9) 0.0065(8) -0.0109(8) -0.0072(8)
O3 0.0338(11) 0.0239(9) 0.0208(8) -0.0074(7) -0.0033(7) 0.0049(8)
O4 0.0252(10) 0.0288(10) 0.0252(9) -0.0009(7) -0.0079(8) -0.0079(8)
N1 0.0146(8) 0.0198(8) 0.0218(8) 0.0007(7) -0.0014(7) -0.0026(7)
N2 0.0175(8) 0.0198(8) 0.0146(8) -0.0027(7) -0.0019(6) -0.0001(7)
C1 0.0248(12) 0.0253(11) 0.0186(9) -0.0076(8) -0.0007(9) 0.0013(9)
C2 0.0240(11) 0.0209(10) 0.0148(8) -0.0016(7) -0.0035(8) -0.0038(9)
C3 0.0187(10) 0.0175(9) 0.0210(10) 0.0002(8) -0.0027(8) -0.0025(8)
C4 0.0153(9) 0.0188(9) 0.0192(9) 0.0001(8) 0.0019(7) -0.0019(8)
C5 0.0148(9) 0.0168(9) 0.0152(8) -0.0011(7) 0.0006(7) -0.0022(7)
C6 0.0151(9) 0.0151(8) 0.0129(8) -0.0003(6) 0.0002(7) 0.0008(7)
C7 0.0182(9) 0.0171(8) 0.0120(7) 0.0004(7) -0.0002(7) -0.0008(7)
C8 0.0153(9) 0.0230(10) 0.0177(9) -0.0036(8) -0.0003(7) 0.0012(8)
C9 0.0138(9) 0.0256(11) 0.0175(9) -0.0024(8) 0.0034(7) -0.0037(8)
C10 0.0150(10) 0.0383(14) 0.0205(10) -0.0097(10) 0.0041(8) 0.0002(9)
C11 0.0178(10) 0.0144(8) 0.0245(10) 0.0013(8) 0.0011(8) -0.0026(7)
C12 0.0352(14) 0.0176(10) 0.0209(10) -0.0013(8) -0.0061(10) -0.0055(10)
C13 0.0366(15) 0.0154(9) 0.0205(10) 0.0005(8) -0.0039(10) -0.0048(9)
C14 0.0234(10) 0.0150(8) 0.0224(10) -0.0019(7) 0.0055(8) -0.0034(8)
C15 0.0367(15) 0.0226(11) 0.0196(10) -0.0024(8) 0.0062(10) -0.0059(10)
C16 0.0327(14) 0.0202(10) 0.0201(10) -0.0038(8) 0.0064(9) -0.0045(9)
C17 0.0411(17) 0.0209(11) 0.0244(11) 0.0033(9) 0.0055(11) -0.0032(11)
C18 0.0197(10) 0.0253(12) 0.0158(8) 0.0024(8) -0.0024(8) -0.0004(8)
C19 0.0245(13) 0.0371(15) 0.0276(13) 0.0087(12) 0.0044(10) 0.0058(11)
C20 0.0277(14) 0.0384(16) 0.0338(15) 0.0112(13) 0.0015(12) 0.0068(12)
C21 0.0245(12) 0.0316(13) 0.0249(12) 0.0060(10) -0.0019(10) 0.0017(10)
C22 0.0272(13) 0.0282(13) 0.0321(14) 0.0004(11) 0.0070(11) -0.0021(11)
C23 0.0268(13) 0.0251(12) 0.0330(13) -0.0009(11) 0.0089(10) 0.0022(11)
C24 0.0345(18) 0.053(2) 0.045(2) 0.0253(18) 0.0018(15) 0.0020(16)
C25 0.0218(11) 0.0319(13) 0.0274(12) 0.0037(10) -0.0004(10) -0.0102(10)
C26 0.0289(13) 0.0139(8) 0.0246(11) 0.0009(8) -0.0015(10) -0.0024(9)
C27 0.0332(17) 0.0177(12) 0.073(3) -0.0064(14) 0.0050(17) 0.0051(11)
C28A 0.022(2) 0.014(2) 0.028(3) -0.0017(18) 0.0017(19) 0.0044(17)
C28B 0.030(4) 0.034(5) 0.032(3) 0.002(3) -0.004(3) 0.013(4)
C29 0.0257(13) 0.0455(18) 0.0263(12) -0.0016(12) -0.0086(11) 0.0127(13)
C30 0.0317(13) 0.0209(10) 0.0179(10) 0.0028(8) -0.0061(9) 0.0020(9)
C31 0.065(3) 0.062(3) 0.0335(17) 0.0277(18) -0.0139(18) -0.030(2)
C32 0.057(3) 0.085(3) 0.0286(16) 0.0154(19) 0.0012(17) -0.042(3)

loop_
_atom_type_symbol
_atom_type_description
_atom_type_scat_dispersion_real
_atom_type_scat_dispersion_imag
_atom_type_scat_source
C C 0.0033 0.0016 'International Tables Vol C Tables 4.2.6.8 and 6.1.1.4'
H H 0.0000 0.0000 'International Tables Vol C Tables 4.2.6.8 and 6.1.1.4'
N N 0.0061 0.0033 'International Tables Vol C Tables 4.2.6.8 and 6.1.1.4'
Ni Ni 0.3393 1.1124 'International Tables Vol C Tables 4.2.6.8 and 6.1.1.4'
O O 0.0106 0.0060 'International Tables Vol C Tables 4.2.6.8 and 6.1.1.4'
S S 0.1246 0.1234 'International Tables Vol C Tables 4.2.6.8 and 6.1.1.4'

loop_
_exptl_crystal_face_index_h
_exptl_crystal_face_index_k
_exptl_crystal_face_index_l
_exptl_crystal_face_perp_dist
-2.00 0.00 -3.00 0.0650
2.00 0.00 3.00 0.0630
0.00 -3.00 1.00 0.0690
-1.00 -2.00 -1.00 0.0650
-1.00 -1.00 1.00 0.0290
1.00 1.00 -1.00 0.0110
0.00 2.00 1.00 0.0900
-3.00 3.00 -1.00 0.0800
3.00 -3.00 1.00 0.0750
1.00 -3.00 -1.00 0.0850

loop_
_geom_angle_atom_site_label_1
_geom_angle_atom_site_label_2
_geom_angle_atom_site_label_3
_geom_angle
_geom_angle_publ_flag
C5 Ni1 C6 38.72(9) y
C5 Ni1 C1 119.18(11) y
C6 Ni1 C1 156.39(11) y
C5 Ni1 C10 158.67(10) y
C6 Ni1 C10 119.99(10) y
C1 Ni1 C10 81.50(11) y
C5 Ni1 C9 119.58(10) y
C6 Ni1 C9 81.22(10) y
C1 Ni1 C9 121.20(11) y
C10 Ni1 C9 39.81(10) y
C5 Ni1 C2 81.25(10) y
C6 Ni1 C2 119.97(10) y
C1 Ni1 C2 39.32(11) y
C10 Ni1 C2 120.01(11) y
C9 Ni1 C2 157.72(10) y
C5 Ni1 Ni2 44.37(7) y
C6 Ni1 Ni2 43.89(6) y
C1 Ni1 Ni2 132.90(8) y
C10 Ni1 Ni2 126.07(9) y
C9 Ni1 Ni2 92.49(8) y
C2 Ni1 Ni2 98.75(8) y
C6 Ni2 C5 40.84(10) y
C6 Ni2 C26 107.67(10) y
C5 Ni2 C26 139.10(10) y
C6 Ni2 C29 145.36(14) y
C5 Ni2 C29 109.00(14) y
C26 Ni2 C29 86.61(14) y
C6 Ni2 C30 152.92(10) y
C5 Ni2 C30 116.52(11) y
C26 Ni2 C30 99.16(11) y
C29 Ni2 C30 37.87(13) y
C6 Ni2 C25 114.05(11) y
C5 Ni2 C25 154.15(11) y
C26 Ni2 C25 37.96(12) y
C29 Ni2 C25 96.77(15) y
C30 Ni2 C25 85.11(12) y
C6 Ni2 Ni1 47.24(7) y
C5 Ni2 Ni1 47.01(7) y
C26 Ni2 Ni1 139.82(9) y
C29 Ni2 Ni1 132.61(10) y
C30 Ni2 Ni1 108.22(8) y
C25 Ni2 Ni1 115.09(9) y
O2 S1 O1 120.60(14) y
O2 S1 N1 106.71(14) y
O1 S1 N1 105.92(12) y
O2 S1 C11 108.52(13) y
O1 S1 C11 106.75(13) y
N1 S1 C11 107.77(12) y
O3 S2 O4 120.23(14) y
O3 S2 N2 106.62(12) y
O4 S2 N2 107.10(12) y
O3 S2 C18 107.84(13) y
O4 S2 C18 107.03(13) y
N2 S2 C18 107.44(12) y
C4 N1 C3 112.4(2) y
C4 N1 S1 115.00(17) y
C3 N1 S1 118.94(17) y
C7 N2 C8 113.74(19) y
C7 N2 S2 115.82(16) y
C8 N2 S2 116.90(17) y
C2 C1 Ni1 71.90(14) y
C2 C1 H1B 116.4 y
Ni1 C1 H1B 116.4 y
C2 C1 H1A 116.4 y
Ni1 C1 H1A 116.4 y
H1B C1 H1A 113.4 y
C1 C2 C3 122.5(2) y
C1 C2 Ni1 68.77(15) y
C3 C2 Ni1 118.72(16) y
C1 C2 H2 113.2 y
C3 C2 H2 113.2 y
Ni1 C2 H2 113.2 y
N1 C3 C2 110.4(2) y
N1 C3 H3A 109.6 y
C2 C3 H3A 109.6 y
N1 C3 H3B 109.6 y
C2 C3 H3B 109.6 y
H3A C3 H3B 108.1 y
N1 C4 C5 111.04(19) y
N1 C4 H4A 109.4 y
C5 C4 H4A 109.4 y
N1 C4 H4B 109.4 y
C5 C4 H4B 109.4 y
H4A C4 H4B 108.0 y
C6 C5 C4 136.0(2) y
C6 C5 Ni2 68.91(14) y
C4 C5 Ni2 137.94(18) y
C6 C5 Ni1 70.94(14) y
C4 C5 Ni1 128.14(17) y
Ni2 C5 Ni1 88.62(9) y
C5 C6 C7 139.9(2) y
C5 C6 Ni2 70.25(14) y
C7 C6 Ni2 136.27(16) y
C5 C6 Ni1 70.34(14) y
C7 C6 Ni1 126.57(16) y
Ni2 C6 Ni1 88.86(9) y
N2 C7 C6 110.21(19) y
N2 C7 H7B 109.6 y
C6 C7 H7B 109.6 y
N2 C7 H7A 109.6 y
C6 C7 H7A 109.6 y
H7B C7 H7A 108.1 y
N2 C8 C9 110.8(2) y
N2 C8 H8A 109.5 y
C9 C8 H8A 109.5 y
N2 C8 H8B 109.5 y
C9 C8 H8B 109.5 y
H8A C8 H8B 108.1 y
C10 C9 C8 121.8(3) y
C10 C9 Ni1 69.46(15) y
C8 C9 Ni1 118.09(17) y
C10 C9 H9 113.5 y
C8 C9 H9 113.5 y
Ni1 C9 H9 113.5 y
C9 C10 Ni1 70.73(15) y
C9 C10 H10A 116.5 y
Ni1 C10 H10A 116.5 y
C9 C10 H10B 116.5 y
Ni1 C10 H10B 116.5 y
H10A C10 H10B 113.5 y
C12 C11 C16 119.9(2) y
C12 C11 S1 121.8(2) y
C16 C11 S1 118.23(19) y
C11 C12 C13 119.6(2) y
C11 C12 H12 120.2 y
C13 C12 H12 120.2 y
C14 C13 C12 120.9(2) y
C14 C13 H13 119.6 y
C12 C13 H13 119.6 y
C13 C14 C15 119.4(2) y
C13 C14 C17 122.3(2) y
C15 C14 C17 118.3(2) y
C16 C15 C14 120.6(2) y
C16 C15 H15 119.7 y
C14 C15 H15 119.7 y
C15 C16 C11 119.5(2) y
C15 C16 H16 120.3 y
C11 C16 H16 120.3 y
C14 C17 H17B 109.5 y
C14 C17 H17C 109.5 y
H17B C17 H17C 109.5 y
C14 C17 H17A 109.5 y
H17B C17 H17A 109.5 y
H17C C17 H17A 109.5 y
C19 C18 C23 118.9(3) y
C19 C18 S2 120.6(2) y
C23 C18 S2 120.3(2) y
C20 C19 C18 120.0(3) y
C20 C19 H19 120.0 y
C18 C19 H19 120.0 y
C21 C20 C19 121.6(3) y
C21 C20 H20 119.2 y
C19 C20 H20 119.2 y
C20 C21 C22 118.6(3) y
C20 C21 C24 121.2(3) y
C22 C21 C24 120.1(3) y
C21 C22 C23 120.5(3) y
C21 C22 H22 119.8 y
C23 C22 H22 119.8 y
C18 C23 C22 120.0(3) y
C18 C23 H23 120.0 y
C22 C23 H23 120.0 y
C21 C24 H24B 109.5 y
C21 C24 H24C 109.5 y
H24B C24 H24C 109.5 y
C21 C24 H24A 109.5 y
H24B C24 H24A 109.5 y
H24C C24 H24A 109.5 y
C26 C25 C32 123.1(4) y
C26 C25 Ni2 69.00(15) y
C32 C25 Ni2 109.2(2) y
C26 C25 H25 115.4 y
C32 C25 H25 115.4 y
Ni2 C25 H25 115.4 y
C25 C26 C27 125.7(3) y
C25 C26 Ni2 73.04(16) y
C27 C26 Ni2 106.8(2) y
C25 C26 H26 114.3 y
C27 C26 H26 114.3 y
Ni2 C26 H26 114.3 y
C28A C27 C26 118.4(3) y
C26 C27 C28B 114.6(4) y
C28A C27 H27A 107.7 y
C26 C27 H27A 107.7 y
C28B C27 H27A 86.4 y
C28A C27 H27B 107.7 y
C26 C27 H27B 107.7 y
C28B C27 H27B 128.9 y
H27A C27 H27B 107.1 y
C27 C28A C29 112.6(4) y
C27 C28A H28B 109.1 y
C29 C28A H28B 109.1 y
C27 C28A H28A 109.1 y
C29 C28A H28A 109.1 y
H28B C28A H28A 107.8 y
C29 C28B C27 113.9(6) y
C29 C28B H28C 108.8 y
C27 C28B H28C 108.8 y
C29 C28B H28D 108.8 y
C27 C28B H28D 108.8 y
H28C C28B H28D 107.7 y
C30 C29 C28B 141.8(7) y
C30 C29 C28A 117.1(4) y
C30 C29 Ni2 71.53(17) y
C28B C29 Ni2 106.7(4) y
C28A C29 Ni2 107.7(2) y
C30 C29 H29 117.2 y
C28B C29 H29 97.8 y
C28A C29 H29 117.2 y
Ni2 C29 H29 117.2 y
C29 C30 C31 127.1(4) y
C29 C30 Ni2 70.60(17) y
C31 C30 Ni2 107.5(2) y
C29 C30 H30 114.1 y
C31 C30 H30 114.1 y
Ni2 C30 H30 114.1 y
C32 C31 C30 118.5(3) y
C32 C31 H31A 107.7 y
C30 C31 H31A 107.7 y
C32 C31 H31B 107.7 y
C30 C31 H31B 107.7 y
H31A C31 H31B 107.1 y
C31 C32 C25 115.2(3) y
C31 C32 H32B 108.5 y
C25 C32 H32B 108.5 y
C31 C32 H32A 108.5 y
C25 C32 H32A 108.5 y
H32B C32 H32A 107.5 y

loop_
_geom_bond_atom_site_label_1
_geom_bond_atom_site_label_2
_geom_bond_distance
_geom_bond_publ_flag
Ni1 C5 2.001(2) y
Ni1 C6 2.009(2) y
Ni1 C1 2.033(2) y
Ni1 C10 2.037(3) y
Ni1 C9 2.054(2) y
Ni1 C2 2.073(3) y
Ni1 Ni2 2.7352(5) y
Ni2 C6 1.897(2) y
Ni2 C5 1.913(2) y
Ni2 C26 2.080(3) y
Ni2 C29 2.090(3) y
Ni2 C30 2.101(3) y
Ni2 C25 2.131(3) y
S1 O2 1.433(2) y
S1 O1 1.443(2) y
S1 N1 1.647(2) y
S1 C11 1.755(3) y
S2 O3 1.435(2) y
S2 O4 1.436(2) y
S2 N2 1.633(2) y
S2 C18 1.767(3) y
N1 C4 1.467(3) y
N1 C3 1.472(3) y
N2 C7 1.470(3) y
N2 C8 1.474(3) y
C1 C2 1.382(4) y
C1 H1B 0.9700 n
C1 H1A 0.9700 n
C2 C3 1.508(4) y
C2 H2 0.9800 n
C3 H3A 0.9700 n
C3 H3B 0.9700 n
C4 C5 1.486(3) y
C4 H4A 0.9700 n
C4 H4B 0.9700 n
C5 C6 1.329(3) y
C6 C7 1.487(3) y
C7 H7B 0.9700 n
C7 H7A 0.9700 n
C8 C9 1.502(4) y
C8 H8A 0.9700 n
C8 H8B 0.9700 n
C9 C10 1.393(4) y
C9 H9 0.9800 n
C10 H10A 0.9700 n
C10 H10B 0.9700 n
C11 C12 1.391(4) y
C11 C16 1.412(4) y
C12 C13 1.395(4) y
C12 H12 0.9300 n
C13 C14 1.385(4) y
C13 H13 0.9300 n
C14 C15 1.397(4) y
C14 C17 1.503(4) y
C15 C16 1.386(4) y
C15 H15 0.9300 n
C16 H16 0.9300 n
C17 H17B 0.9600 n
C17 H17C 0.9600 n
C17 H17A 0.9600 n
C18 C19 1.390(4) y
C18 C23 1.393(4) y
C19 C20 1.380(5) y
C19 H19 0.9300 n
C20 C21 1.373(5) y
C20 H20 0.9300 n
C21 C22 1.389(5) y
C21 C24 1.503(5) y
C22 C23 1.394(5) y
C22 H22 0.9300 n
C23 H23 0.9300 n
C24 H24B 0.9600 n
C24 H24C 0.9600 n
C24 H24A 0.9600 n
C25 C26 1.370(4) y
C25 C32 1.516(5) y
C25 H25 0.9800 n
C26 C27 1.512(5) y
C26 H26 0.9800 n
C27 C28A 1.420(7) y
C27 C28B 1.613(12) y
C27 H27A 0.9700 n
C27 H27B 0.9700 n
C28A C29 1.621(6) y
C28A H28B 0.9700 n
C28A H28A 0.9700 n
C28B C29 1.406(9) y
C28B H28C 0.9700 n
C28B H28D 0.9700 n
C29 C30 1.360(5) y
C29 H29 0.9800 n
C30 C31 1.499(5) y
C30 H30 0.9800 n
C31 C32 1.467(6) y
C31 H31A 0.9700 n
C31 H31B 0.9700 n
C32 H32B 0.9700 n
C32 H32A 0.9700 n
